data_1532624
loop_
_publ_author_name
'Creon, N.'
'Maignan, A.'
'Michel, C.'
'Hervieu, M.'
'Raveau, B.'

_publ_section_title
;
 Cationic ordering in hexagonal perovskite derivatives: 12R-ordered
 polytype oxides, Ba12 Ca3 Mo3 Mn6 O36 and Ba12 In3 Mn9 O34.5
;
_journal_name_full 'Solid State Sciences'
_journal_page_first 243
_journal_page_last 248
_journal_volume 5
_journal_year 2003
_chemical_formula_sum 'Ba12 In3 Mn9 O33.66'
_chemical_name_systematic 'Ba12 In3 (Mn9 O33.66)'
_space_group_IT_number 166
_symmetry_space_group_name_Hall '-R 3 2"'
_symmetry_space_group_name_H-M 'R -3 m :H'
_cell_angle_alpha 90
_cell_angle_beta 90
_cell_angle_gamma 120
_cell_formula_units_Z 1
_cell_length_a 5.7382
_cell_length_b 5.7382
_cell_length_c 28.24
_cell_volume 805.280
_citation_journal_id_ASTM SSSCFJ
_cod_data_source_file Creon_SSSCFJ_2003_981.cif
_cod_data_source_block Ba12In3Mn9O33.66
_cod_original_cell_volume 805.2796
_cod_database_code 1532624

loop_
_symmetry_equiv_pos_as_xyz
x,y,z
-y,x-y,z
-x+y,-x,z
y,x,-z
-x,-x+y,-z
x-y,-y,-z
-x,-y,-z
y,-x+y,-z
x-y,x,-z
-y,-x,z
x,x-y,z
-x+y,y,z
x+2/3,y+1/3,z+1/3
-y+2/3,x-y+1/3,z+1/3
-x+y+2/3,-x+1/3,z+1/3
y+2/3,x+1/3,-z+1/3
-x+2/3,-x+y+1/3,-z+1/3
x-y+2/3,-y+1/3,-z+1/3
-x+2/3,-y+1/3,-z+1/3
y+2/3,-x+y+1/3,-z+1/3
x-y+2/3,x+1/3,-z+1/3
-y+2/3,-x+1/3,z+1/3
x+2/3,x-y+1/3,z+1/3
-x+y+2/3,y+1/3,z+1/3
x+1/3,y+2/3,z+2/3
-y+1/3,x-y+2/3,z+2/3
-x+y+1/3,-x+2/3,z+2/3
y+1/3,x+2/3,-z+2/3
-x+1/3,-x+y+2/3,-z+2/3
x-y+1/3,-y+2/3,-z+2/3
-x+1/3,-y+2/3,-z+2/3
y+1/3,-x+y+2/3,-z+2/3
x-y+1/3,x+2/3,-z+2/3
-y+1/3,-x+2/3,z+2/3
x+1/3,x-y+2/3,z+2/3
-x+y+1/3,y+2/3,z+2/3

loop_
_atom_site_label
_atom_site_type_symbol
_atom_site_fract_x
_atom_site_fract_y
_atom_site_fract_z
_atom_site_occupancy
_atom_site_U_iso_or_equiv
O1 O-2 0.855 0.145 0.043 1 0.0
Ba2 Ba+2 0 0 0.372 1 0.0
In1 In+3 0 0 0.5 1 0.0
O2 O-2 0.852 0.148 0.874 0.87 0.0
Mn2 Mn+3 0 0 0.0877 1 0.0
Ba1 Ba+2 0 0 0.2132 1 0.0
Mn1 Mn+3 0 0 0 1 0.0
